data_4134150
loop_
_publ_author_name
'Dunn, Peter L.'
'Johnson, Samantha I.'
'Kaminsky, Werner'
'Bullock, R. Morris'

_publ_section_title
;
 Diversion of Catalytic C-N Bond Formation to Catalytic Oxidation of
 NH<sub>3</sub> through Modification of the Hydrogen Atom Abstractor.
;
_journal_issue 7
_journal_name_full 'Journal of the American Chemical Society'
_journal_page_first 3361
_journal_page_last 3365
_journal_paper_doi 10.1021/jacs.9b13706
_journal_volume 142
_journal_year 2020
_chemical_formula_moiety 'C33 H36 O'
_chemical_formula_sum 'C33 H36 O'
_chemical_formula_weight 448.62
_space_group_crystal_system triclinic
_space_group_IT_number 2
_space_group_name_Hall '-P 1'
_space_group_name_H-M_alt 'P -1'
_atom_sites_solution_hydrogens geom
_audit_creation_method SHELXL-2018/3
_cell_angle_alpha 99.752(3)
_cell_angle_beta 106.021(4)
_cell_angle_gamma 98.980(4)
_cell_formula_units_Z 2
_cell_length_a 9.6158(9)
_cell_length_b 10.5411(10)
_cell_length_c 13.8499(14)
_cell_measurement_reflns_used 11245
_cell_measurement_temperature 100(2)
_cell_measurement_theta_max 28.2715
_cell_measurement_theta_min 2.815
_cell_volume 1299.0(2)
_computing_structure_refinement 'SHELXL-2018/3 (Sheldrick, 2018)'
_computing_structure_solution 'SHELXT 2014/5 (Sheldrick, 2014)'
_diffrn_ambient_temperature 100(2)
_diffrn_measured_fraction_theta_full 0.999
_diffrn_measured_fraction_theta_max 0.996
_diffrn_measurement_device_type 'Bruker AXS Area Detector'
_diffrn_radiation_type MoK\a
_diffrn_radiation_wavelength 0.71073
_diffrn_reflns_av_R_equivalents 0.0676
_diffrn_reflns_av_unetI/netI 0.0615
_diffrn_reflns_Laue_measured_fraction_full 0.999
_diffrn_reflns_Laue_measured_fraction_max 0.996
_diffrn_reflns_limit_h_max 12
_diffrn_reflns_limit_h_min -12
_diffrn_reflns_limit_k_max 14
_diffrn_reflns_limit_k_min -14
_diffrn_reflns_limit_l_max 18
_diffrn_reflns_limit_l_min -18
_diffrn_reflns_number 28364
_diffrn_reflns_point_group_measured_fraction_full 0.999
_diffrn_reflns_point_group_measured_fraction_max 0.996
_diffrn_reflns_theta_full 25.000
_diffrn_reflns_theta_max 28.325
_diffrn_reflns_theta_min 2.007
_exptl_absorpt_coefficient_mu 0.067
_exptl_crystal_colour colorless
_exptl_crystal_density_diffrn 1.147
_exptl_crystal_description block
_exptl_crystal_F_000 484
_exptl_crystal_size_max 0.2
_exptl_crystal_size_mid 0.2
_exptl_crystal_size_min 0.2
_refine_diff_density_max 0.525
_refine_diff_density_min -0.521
_refine_diff_density_rms 0.055
_refine_ls_extinction_method none
_refine_ls_goodness_of_fit_ref 1.031
_refine_ls_hydrogen_treatment constr
_refine_ls_matrix_type full
_refine_ls_number_parameters 314
_refine_ls_number_reflns 6449
_refine_ls_number_restraints 2
_refine_ls_restrained_S_all 1.041
_refine_ls_R_factor_all 0.0666
_refine_ls_R_factor_gt 0.0521
_refine_ls_shift/su_max 0.000
_refine_ls_shift/su_mean 0.000
_refine_ls_structure_factor_coef Fsqd
_refine_ls_weighting_details 'w=1/[\s^2^(Fo^2^)+(0.0577P)^2^+0.6500P] where P=(Fo^2^+2Fc^2^)/3'
_refine_ls_weighting_scheme calc
_refine_ls_wR_factor_gt 0.1320
_refine_ls_wR_factor_ref 0.1433
_reflns_Friedel_coverage 0.000
_reflns_number_gt 5149
_reflns_number_total 6449
_reflns_threshold_expression 'I > 2\s(I)'
_cod_data_source_file ja9b13706_si_004.cif
_cod_data_source_block 4tritylArOH_0m_a
_cod_depositor_comments 'Adding full bibliography for 4134149--4134151.cif.'
_cod_database_code 4134150
_shelx_shelxl_version_number 2018/3
_shelx_space_group_comment
;
The symmetry employed for this shelxl refinement is uniquely defined
by the following loop, which should always be used as a source of
symmetry information in preference to the above space-group names.
They are only intended as comments.
;

loop_
_space_group_symop_operation_xyz
'x, y, z'
'-x, -y, -z'

loop_
_atom_site_label
_atom_site_type_symbol
_atom_site_fract_x
_atom_site_fract_y
_atom_site_fract_z
_atom_site_U_iso_or_equiv
_atom_site_adp_type
_atom_site_occupancy
_atom_site_site_symmetry_order
_atom_site_calc_flag
_atom_site_refinement_flags_posn
_atom_site_refinement_flags_adp
C1 C 0.80417(14) 0.79585(13) 0.77891(10) 0.0163(3) Uani 1 1 d . .
C2 C 0.71254(14) 0.75275(13) 0.83595(10) 0.0164(3) Uani 1 1 d . .
C3 C 0.65702(14) 0.61732(13) 0.81721(10) 0.0165(3) Uani 1 1 d . .
H3 H 0.600244 0.585752 0.857875 0.020 Uiso 1 1 calc R U
C4 C 0.68144(14) 0.52677(13) 0.74144(10) 0.0150(3) Uani 1 1 d . .
C5 C 0.77203(14) 0.57405(13) 0.68669(10) 0.0155(3) Uani 1 1 d . .
H5 H 0.790019 0.513022 0.635047 0.019 Uiso 1 1 calc R U
C6 C 0.83753(14) 0.70708(13) 0.70434(10) 0.0155(3) Uani 1 1 d . .
C7 C 0.66861(16) 0.84874(14) 0.91385(11) 0.0195(3) Uani 1 1 d . .
C8 C 0.57302(19) 0.93326(16) 0.85614(13) 0.0299(3) Uani 1 1 d . .
H8A H 0.627105 0.978709 0.816961 0.045 Uiso 1 1 calc DR U
H8B H 0.550740 0.998434 0.905928 0.045 Uiso 1 1 calc R U
H8C H 0.480364 0.876465 0.808780 0.045 Uiso 1 1 calc R U
C9 C 0.80282(18) 0.93794(15) 1.00116(12) 0.0265(3) Uani 1 1 d . .
H9A H 0.780207 0.947407 1.066473 0.040 Uiso 1 1 calc R U
H9B H 0.823959 1.024881 0.985604 0.040 Uiso 1 1 calc DR U
H9C H 0.889447 0.898132 1.006774 0.040 Uiso 1 1 calc R U
C10 C 0.57452(19) 0.77386(16) 0.96839(13) 0.0292(3) Uani 1 1 d . .
H10A H 0.485284 0.717038 0.916929 0.044 Uiso 1 1 calc R U
H10B H 0.546014 0.837120 1.015873 0.044 Uiso 1 1 calc R U
H10C H 0.632361 0.719724 1.007094 0.044 Uiso 1 1 calc R U
C11 C 0.62663(14) 0.37773(13) 0.73053(10) 0.0152(3) Uani 1 1 d . .
C12 C 0.46335(14) 0.33820(13) 0.72796(10) 0.0164(3) Uani 1 1 d . .
C13 C 0.36253(15) 0.42007(14) 0.71411(11) 0.0205(3) Uani 1 1 d . .
H13 H 0.394380 0.507886 0.708866 0.025 Uiso 1 1 calc R U
C14 C 0.21502(16) 0.37483(16) 0.70782(12) 0.0256(3) Uani 1 1 d . .
H14 H 0.148448 0.432878 0.700018 0.031 Uiso 1 1 calc R U
C15 C 0.16492(17) 0.24675(16) 0.71281(12) 0.0268(3) Uani 1 1 d . .
H15 H 0.064566 0.216465 0.708539 0.032 Uiso 1 1 calc R U
C16 C 0.26315(17) 0.16298(15) 0.72415(13) 0.0271(3) Uani 1 1 d . .
H16 H 0.229968 0.074396 0.727087 0.033 Uiso 1 1 calc R U
C17 C 0.40993(16) 0.20832(14) 0.73121(12) 0.0222(3) Uani 1 1 d . .
H17 H 0.475754 0.149579 0.738437 0.027 Uiso 1 1 calc R U
C18 C 0.73440(15) 0.34859(13) 0.82583(10) 0.0169(3) Uani 1 1 d . .
C19 C 0.69444(16) 0.33070(15) 0.91268(11) 0.0225(3) Uani 1 1 d . .
H19 H 0.595110 0.328791 0.912103 0.027 Uiso 1 1 calc R U
C20 C 0.79805(18) 0.31556(17) 1.00040(12) 0.0283(3) Uani 1 1 d . .
H20 H 0.768310 0.302839 1.058640 0.034 Uiso 1 1 calc R U
C21 C 0.94337(17) 0.31882(16) 1.00370(12) 0.0279(3) Uani 1 1 d . .
H21 H 1.013346 0.307504 1.063422 0.033 Uiso 1 1 calc R U
C22 C 0.98576(17) 0.33886(15) 0.91855(12) 0.0262(3) Uani 1 1 d . .
H22 H 1.085615 0.341887 0.920062 0.031 Uiso 1 1 calc R U
C23 C 0.88306(16) 0.35452(14) 0.83117(11) 0.0216(3) Uani 1 1 d . .
H23 H 0.914095 0.369536 0.773874 0.026 Uiso 1 1 calc R U
C24 C 0.62823(14) 0.29636(13) 0.62692(10) 0.0165(3) Uani 1 1 d . .
C25 C 0.68912(16) 0.18501(14) 0.61849(12) 0.0223(3) Uani 1 1 d . .
H25 H 0.738741 0.159051 0.678995 0.027 Uiso 1 1 calc R U
C26 C 0.67779(18) 0.11111(15) 0.52165(12) 0.0276(3) Uani 1 1 d . .
H26 H 0.720596 0.035830 0.517051 0.033 Uiso 1 1 calc R U
C27 C 0.60524(17) 0.14629(15) 0.43287(12) 0.0244(3) Uani 1 1 d . .
H27 H 0.598893 0.096073 0.367417 0.029 Uiso 1 1 calc R U
C28 C 0.54123(16) 0.25593(14) 0.43965(11) 0.0219(3) Uani 1 1 d . .
H28 H 0.490475 0.280662 0.378851 0.026 Uiso 1 1 calc R U
C29 C 0.55212(15) 0.32888(13) 0.53590(11) 0.0190(3) Uani 1 1 d . .
H29 H 0.506771 0.402642 0.540024 0.023 Uiso 1 1 calc R U
C30 C 0.94632(15) 0.75215(13) 0.64722(10) 0.0177(3) Uani 1 1 d . .
C31 C 0.89739(19) 0.85682(15) 0.58789(12) 0.0259(3) Uani 1 1 d . .
H31A H 0.967311 0.880720 0.550831 0.039 Uiso 1 1 calc R U
H31B H 0.895548 0.935243 0.636557 0.039 Uiso 1 1 calc R U
H31C H 0.798149 0.821132 0.538506 0.039 Uiso 1 1 calc R U
C32 C 1.10153(16) 0.80574(16) 0.72611(12) 0.0255(3) Uani 1 1 d . .
H32A H 1.172485 0.831722 0.690327 0.038 Uiso 1 1 calc R U
H32B H 1.131565 0.737149 0.761961 0.038 Uiso 1 1 calc R U
H32C H 1.099393 0.882488 0.776283 0.038 Uiso 1 1 calc R U
C33 C 0.95874(17) 0.63724(14) 0.56776(11) 0.0228(3) Uani 1 1 d . .
H33A H 0.861005 0.598400 0.517226 0.034 Uiso 1 1 calc R U
H33B H 0.995496 0.570225 0.602907 0.034 Uiso 1 1 calc R U
H33C H 1.027626 0.669779 0.532450 0.034 Uiso 1 1 calc R U
O1 O 0.86704(12) 0.92748(9) 0.79333(8) 0.0239(2) Uani 1 1 d . .
H1 H 0.849730 0.971391 0.843603 0.036 Uiso 1 1 calc DR U

loop_
_atom_site_aniso_label
_atom_site_aniso_U_11
_atom_site_aniso_U_22
_atom_site_aniso_U_33
_atom_site_aniso_U_23
_atom_site_aniso_U_13
_atom_site_aniso_U_12
C1 0.0163(6) 0.0133(6) 0.0177(6) 0.0021(5) 0.0038(5) 0.0028(5)
C2 0.0159(6) 0.0163(6) 0.0162(6) 0.0017(5) 0.0040(5) 0.0051(5)
C3 0.0147(6) 0.0176(6) 0.0175(6) 0.0040(5) 0.0053(5) 0.0036(5)
C4 0.0134(6) 0.0144(6) 0.0169(6) 0.0038(5) 0.0035(5) 0.0036(5)
C5 0.0154(6) 0.0151(6) 0.0163(6) 0.0024(5) 0.0054(5) 0.0045(5)
C6 0.0149(6) 0.0164(6) 0.0155(6) 0.0037(5) 0.0044(5) 0.0043(5)
C7 0.0206(7) 0.0179(6) 0.0196(6) -0.0003(5) 0.0078(5) 0.0052(5)
C8 0.0312(8) 0.0291(8) 0.0318(8) 0.0029(6) 0.0101(7) 0.0169(7)
C9 0.0297(8) 0.0237(7) 0.0215(7) -0.0039(6) 0.0076(6) 0.0027(6)
C10 0.0351(9) 0.0242(7) 0.0312(8) -0.0021(6) 0.0216(7) 0.0036(6)
C11 0.0141(6) 0.0144(6) 0.0182(6) 0.0042(5) 0.0056(5) 0.0041(5)
C12 0.0149(6) 0.0173(6) 0.0158(6) 0.0029(5) 0.0043(5) 0.0024(5)
C13 0.0184(7) 0.0201(7) 0.0237(7) 0.0068(5) 0.0064(5) 0.0044(5)
C14 0.0182(7) 0.0285(8) 0.0309(8) 0.0057(6) 0.0078(6) 0.0082(6)
C15 0.0173(7) 0.0313(8) 0.0300(8) 0.0034(6) 0.0094(6) 0.0002(6)
C16 0.0239(7) 0.0218(7) 0.0345(8) 0.0065(6) 0.0107(6) -0.0018(6)
C17 0.0200(7) 0.0188(7) 0.0276(7) 0.0052(6) 0.0077(6) 0.0030(5)
C18 0.0170(6) 0.0143(6) 0.0191(6) 0.0040(5) 0.0045(5) 0.0042(5)
C19 0.0189(7) 0.0278(7) 0.0233(7) 0.0100(6) 0.0074(6) 0.0066(6)
C20 0.0282(8) 0.0377(9) 0.0228(7) 0.0140(6) 0.0085(6) 0.0097(7)
C21 0.0244(8) 0.0317(8) 0.0259(8) 0.0106(6) 0.0006(6) 0.0099(6)
C22 0.0171(7) 0.0285(8) 0.0325(8) 0.0081(6) 0.0047(6) 0.0070(6)
C23 0.0182(7) 0.0242(7) 0.0241(7) 0.0063(6) 0.0081(5) 0.0057(5)
C24 0.0149(6) 0.0142(6) 0.0196(6) 0.0026(5) 0.0059(5) 0.0014(5)
C25 0.0255(7) 0.0193(7) 0.0234(7) 0.0056(5) 0.0069(6) 0.0089(5)
C26 0.0340(8) 0.0212(7) 0.0292(8) 0.0019(6) 0.0114(7) 0.0121(6)
C27 0.0281(8) 0.0213(7) 0.0215(7) -0.0020(6) 0.0088(6) 0.0042(6)
C28 0.0211(7) 0.0234(7) 0.0189(7) 0.0041(5) 0.0041(5) 0.0024(5)
C29 0.0183(6) 0.0171(6) 0.0211(7) 0.0037(5) 0.0052(5) 0.0043(5)
C30 0.0199(7) 0.0161(6) 0.0183(6) 0.0040(5) 0.0086(5) 0.0023(5)
C31 0.0359(8) 0.0217(7) 0.0253(7) 0.0101(6) 0.0140(6) 0.0082(6)
C32 0.0207(7) 0.0283(8) 0.0252(7) 0.0038(6) 0.0086(6) -0.0013(6)
C33 0.0278(7) 0.0198(7) 0.0242(7) 0.0034(6) 0.0149(6) 0.0037(6)
O1 0.0320(6) 0.0121(5) 0.0279(5) -0.0006(4) 0.0152(5) 0.0005(4)

loop_
_atom_type_symbol
_atom_type_description
_atom_type_scat_dispersion_real
_atom_type_scat_dispersion_imag
_atom_type_scat_source
C C 0.0033 0.0016 'International Tables Vol C Tables 4.2.6.8 and 6.1.1.4'
H H 0.0000 0.0000 'International Tables Vol C Tables 4.2.6.8 and 6.1.1.4'
O O 0.0106 0.0060 'International Tables Vol C Tables 4.2.6.8 and 6.1.1.4'

loop_
_geom_angle_atom_site_label_1
_geom_angle_atom_site_label_2
_geom_angle_atom_site_label_3
_geom_angle
O1 C1 C2 121.76(12)
O1 C1 C6 116.26(12)
C2 C1 C6 121.99(12)
C3 C2 C1 117.33(12)
C3 C2 C7 119.91(12)
C1 C2 C7 122.73(12)
C4 C3 C2 122.69(12)
C4 C3 H3 118.7
C2 C3 H3 118.7
C3 C4 C5 117.81(12)
C3 C4 C11 119.78(11)
C5 C4 C11 121.88(11)
C4 C5 C6 122.90(12)
C4 C5 H5 118.6
C6 C5 H5 118.6
C5 C6 C1 117.15(12)
C5 C6 C30 120.50(11)
C1 C6 C30 122.30(12)
C10 C7 C8 106.98(13)
C10 C7 C2 111.27(11)
C8 C7 C2 109.32(12)
C10 C7 C9 105.38(12)
C8 C7 C9 110.26(12)
C2 C7 C9 113.39(11)
C7 C8 H8A 109.5
C7 C8 H8B 109.5
H8A C8 H8B 109.5
C7 C8 H8C 109.5
H8A C8 H8C 109.5
H8B C8 H8C 109.5
C7 C9 H9A 109.5
C7 C9 H9B 109.5
H9A C9 H9B 109.5
C7 C9 H9C 109.5
H9A C9 H9C 109.5
H9B C9 H9C 109.5
C7 C10 H10A 109.5
C7 C10 H10B 109.5
H10A C10 H10B 109.5
C7 C10 H10C 109.5
H10A C10 H10C 109.5
H10B C10 H10C 109.5
C4 C11 C18 103.17(10)
C4 C11 C24 111.54(10)
C18 C11 C24 113.47(10)
C4 C11 C12 114.11(10)
C18 C11 C12 111.56(11)
C24 C11 C12 103.34(10)
C13 C12 C17 117.44(13)
C13 C12 C11 124.37(12)
C17 C12 C11 117.98(12)
C12 C13 C14 120.87(13)
C12 C13 H13 119.6
C14 C13 H13 119.6
C15 C14 C13 120.78(14)
C15 C14 H14 119.6
C13 C14 H14 119.6
C14 C15 C16 119.05(14)
C14 C15 H15 120.5
C16 C15 H15 120.5
C15 C16 C17 120.12(14)
C15 C16 H16 119.9
C17 C16 H16 119.9
C16 C17 C12 121.69(14)
C16 C17 H17 119.2
C12 C17 H17 119.2
C19 C18 C23 117.57(13)
C19 C18 C11 122.59(12)
C23 C18 C11 119.46(12)
C18 C19 C20 120.94(14)
C18 C19 H19 119.5
C20 C19 H19 119.5
C21 C20 C19 120.80(14)
C21 C20 H20 119.6
C19 C20 H20 119.6
C20 C21 C22 119.04(14)
C20 C21 H21 120.5
C22 C21 H21 120.5
C21 C22 C23 120.34(14)
C21 C22 H22 119.8
C23 C22 H22 119.8
C22 C23 C18 121.27(14)
C22 C23 H23 119.4
C18 C23 H23 119.4
C25 C24 C29 117.93(13)
C25 C24 C11 123.66(12)
C29 C24 C11 118.12(11)
C24 C25 C26 120.53(14)
C24 C25 H25 119.7
C26 C25 H25 119.7
C27 C26 C25 120.73(14)
C27 C26 H26 119.6
C25 C26 H26 119.6
C26 C27 C28 119.60(14)
C26 C27 H27 120.2
C28 C27 H27 120.2
C29 C28 C27 119.57(13)
C29 C28 H28 120.2
C27 C28 H28 120.2
C28 C29 C24 121.61(13)
C28 C29 H29 119.2
C24 C29 H29 119.2
C33 C30 C32 106.98(12)
C33 C30 C31 106.63(11)
C32 C30 C31 110.70(12)
C33 C30 C6 111.80(11)
C32 C30 C6 108.71(11)
C31 C30 C6 111.91(11)
C30 C31 H31A 109.5
C30 C31 H31B 109.5
H31A C31 H31B 109.5
C30 C31 H31C 109.5
H31A C31 H31C 109.5
H31B C31 H31C 109.5
C30 C32 H32A 109.5
C30 C32 H32B 109.5
H32A C32 H32B 109.5
C30 C32 H32C 109.5
H32A C32 H32C 109.5
H32B C32 H32C 109.5
C30 C33 H33A 109.5
C30 C33 H33B 109.5
H33A C33 H33B 109.5
C30 C33 H33C 109.5
H33A C33 H33C 109.5
H33B C33 H33C 109.5
C1 O1 H1 109.5

loop_
_geom_bond_atom_site_label_1
_geom_bond_atom_site_label_2
_geom_bond_distance
C1 O1 1.3813(16)
C1 C2 1.4099(19)
C1 C6 1.4122(18)
C2 C3 1.3967(19)
C2 C7 1.5432(18)
C3 C4 1.3907(18)
C3 H3 0.9500
C4 C5 1.3925(18)
C4 C11 1.5447(18)
C5 C6 1.3950(18)
C5 H5 0.9500
C6 C30 1.5410(18)
C7 C10 1.539(2)
C7 C8 1.539(2)
C7 C9 1.545(2)
C8 H8A 0.9800
C8 H8B 0.9800
C8 H8C 0.9800
C9 H9A 0.9800
C9 H9B 0.9800
C9 H9C 0.9800
C10 H10A 0.9800
C10 H10B 0.9800
C10 H10C 0.9800
C11 C18 1.5467(18)
C11 C24 1.5474(18)
C11 C12 1.5492(18)
C12 C13 1.3915(18)
C12 C17 1.3979(19)
C13 C14 1.398(2)
C13 H13 0.9500
C14 C15 1.381(2)
C14 H14 0.9500
C15 C16 1.386(2)
C15 H15 0.9500
C16 C17 1.388(2)
C16 H16 0.9500
C17 H17 0.9500
C18 C19 1.393(2)
C18 C23 1.4017(19)
C19 C20 1.393(2)
C19 H19 0.9500
C20 C21 1.380(2)
C20 H20 0.9500
C21 C22 1.387(2)
C21 H21 0.9500
C22 C23 1.388(2)
C22 H22 0.9500
C23 H23 0.9500
C24 C25 1.3928(18)
C24 C29 1.3992(19)
C25 C26 1.399(2)
C25 H25 0.9500
C26 C27 1.378(2)
C26 H26 0.9500
C27 C28 1.393(2)
C27 H27 0.9500
C28 C29 1.389(2)
C28 H28 0.9500
C29 H29 0.9500
C30 C33 1.5357(19)
C30 C32 1.539(2)
C30 C31 1.5395(19)
C31 H31A 0.9800
C31 H31B 0.9800
C31 H31C 0.9800
C32 H32A 0.9800
C32 H32B 0.9800
C32 H32C 0.9800
C33 H33A 0.9800
C33 H33B 0.9800
C33 H33C 0.9800
O1 H1 0.8400
